data_7030533
loop_
_publ_author_name
'Ni, Zhong-Hai'
'Tao, Jun'
'Wernsdorfer, Wolfgang'
'Cui, Ai-Li'
'Kou, Hui-Zhong'

_publ_section_title
;
 Supramolecular metallomacrocycles based on trans-dicyanoferrite(III)
 building blocks: synthesis, crystal structure and magnetic properties
;
_journal_coden_ASTM DTARAF
_journal_issue 15
_journal_name_full 'Dalton Transactions'
_journal_page_first 2788
_journal_page_last 2794
_journal_paper_doi 10.1039/b814860k
_journal_year 2009
_chemical_formula_sum 'C38 H33 Cl Fe Mn N8 O6'
_chemical_formula_weight 843.96
_space_group_IT_number 114
_symmetry_cell_setting tetragonal
_symmetry_space_group_name_Hall 'P -4 2n'
_symmetry_space_group_name_H-M 'P -4 21 c'
_atom_sites_solution_hydrogens geom
_atom_sites_solution_primary direct
_atom_sites_solution_secondary difmap
_audit_creation_method SHELXL-97
_cell_angle_alpha 90.00
_cell_angle_beta 90.00
_cell_angle_gamma 90.00
_cell_formula_units_Z 8
_cell_length_a 23.16150(10)
_cell_length_b 23.16150(10)
_cell_length_c 15.18050(10)
_cell_measurement_reflns_used 4780
_cell_measurement_temperature 293(2)
_cell_measurement_theta_max 32.57
_cell_measurement_theta_min 3.09
_cell_volume 8143.66(7)
_computing_cell_refinement 'crystalstructure 3.6.0 (Rigaku/MSC, 2004)'
_computing_data_collection 'crystalstructure 3.6.0 (Rigaku/MSC, 2004)'
_computing_data_reduction 'Crystalstructure 2004'
_computing_molecular_graphics 'XP (Sheldrick, 1998)'
_computing_publication_material 'XP (Sheldrick, 1998)'
_computing_structure_refinement 'SHELXL-97 (Sheldrick, 1997)'
_computing_structure_solution 'SHELXS-97 (Sheldrick, 1997)'
_diffrn_ambient_temperature 293(2)
_diffrn_detector_area_resol_mean 0.77
_diffrn_measured_fraction_theta_full 0.947
_diffrn_measured_fraction_theta_max 0.947
_diffrn_measurement_device_type 'Rigaku IP'
_diffrn_measurement_method '\w scans'
_diffrn_radiation_monochromator graphite
_diffrn_radiation_source 'fine-focus sealed tube'
_diffrn_radiation_type MoK\a
_diffrn_radiation_wavelength 0.71075
_diffrn_reflns_av_R_equivalents 0.0000
_diffrn_reflns_av_sigmaI/netI 0.0309
_diffrn_reflns_limit_h_max 34
_diffrn_reflns_limit_h_min 0
_diffrn_reflns_limit_k_max 24
_diffrn_reflns_limit_k_min 0
_diffrn_reflns_limit_l_max 21
_diffrn_reflns_limit_l_min 0
_diffrn_reflns_number 7548
_diffrn_reflns_theta_full 32.57
_diffrn_reflns_theta_max 32.57
_diffrn_reflns_theta_min 3.09
_exptl_absorpt_coefficient_mu 0.786
_exptl_absorpt_correction_T_max 0.874
_exptl_absorpt_correction_T_min 0.698
_exptl_absorpt_correction_type multi-scan
_exptl_absorpt_process_details 'ABSCOR; Higashi, 1995'
_exptl_crystal_colour 'red brown'
_exptl_crystal_density_diffrn 1.377
_exptl_crystal_density_method 'not measured'
_exptl_crystal_description block
_exptl_crystal_F_000 3464
_exptl_crystal_size_max 0.25
_exptl_crystal_size_mid 0.25
_exptl_crystal_size_min 0.20
_refine_diff_density_max 0.595
_refine_diff_density_min -0.411
_refine_diff_density_rms 0.072
_refine_ls_abs_structure_details 'Flack H D (1983), Acta Cryst. A39, 876-881'
_refine_ls_abs_structure_Flack 0.44(3)
_refine_ls_extinction_method none
_refine_ls_goodness_of_fit_ref 1.038
_refine_ls_hydrogen_treatment constr
_refine_ls_matrix_type full
_refine_ls_number_parameters 507
_refine_ls_number_reflns 7548
_refine_ls_number_restraints 3
_refine_ls_restrained_S_all 1.082
_refine_ls_R_factor_all 0.0969
_refine_ls_R_factor_gt 0.0629
_refine_ls_shift/su_max 0.003
_refine_ls_shift/su_mean 0.000
_refine_ls_structure_factor_coef Fsqd
_refine_ls_weighting_details 'calc w=1/[\s^2^(Fo^2^)+(0.0928P)^2^+2.0016P] where P=(Fo^2^+2Fc^2^)/3'
_refine_ls_weighting_scheme calc
_refine_ls_wR_factor_gt 0.1594
_refine_ls_wR_factor_ref 0.1777
_reflns_number_gt 4780
_reflns_number_total 7548
_reflns_threshold_expression >2sigma(I)
_cod_duplicate_entry 7000977
_cod_data_source_file b814860k.txt
_cod_data_source_block 3
_cod_original_sg_symbol_H-M P-42(1)c
_cod_database_code 7030533

loop_
_symmetry_equiv_pos_as_xyz
'x, y, z'
'y, -x, -z'
'-x, -y, z'
'-y, x, -z'
'-x+1/2, y+1/2, -z+1/2'
'-y+1/2, -x+1/2, z+1/2'
'x+1/2, -y+1/2, -z+1/2'
'y+1/2, x+1/2, z+1/2'

loop_
_atom_site_label
_atom_site_type_symbol
_atom_site_fract_x
_atom_site_fract_y
_atom_site_fract_z
_atom_site_U_iso_or_equiv
_atom_site_adp_type
_atom_site_occupancy
_atom_site_symmetry_multiplicity
_atom_site_calc_flag
_atom_site_refinement_flags
_atom_site_disorder_assembly
_atom_site_disorder_group
Fe1 Fe 0.31646(3) 0.94428(3) -0.04239(6) 0.0589(2) Uani 1 1 d . . .
Mn1 Mn 0.24469(3) 0.73122(3) 0.02911(4) 0.04851(17) Uani 1 1 d . . .
O1 O 0.3833(4) 0.9489(3) 0.1998(3) 0.128(2) Uani 1 1 d . . .
O2 O 0.1574(2) 0.9995(3) -0.0943(7) 0.176(4) Uani 1 1 d . . .
O3 O 0.31458(14) 0.69328(16) 0.0556(2) 0.0587(8) Uani 1 1 d . . .
O4 O 0.24706(14) 0.69453(15) -0.0821(2) 0.0580(8) Uani 1 1 d . . .
O5 O 0.19481(14) 0.65333(14) 0.0872(2) 0.0592(8) Uani 1 1 d . . .
H5 H 0.1587 0.6473 0.0947 0.089 Uiso 1 1 d R . .
N1 N 0.28561(18) 0.81426(17) -0.0195(3) 0.0612(10) Uani 1 1 d . . .
N2 N 0.3482(2) 1.07300(18) -0.0763(3) 0.0655(11) Uani 1 1 d . . .
N3 N 0.40052(17) 0.92992(16) -0.0316(3) 0.0530(8) Uani 1 1 d . . .
N4 N 0.3231(3) 0.9511(2) 0.0829(4) 0.0854(18) Uani 1 1 d . . .
N5 N 0.2385(2) 0.9648(2) -0.0220(6) 0.109(3) Uani 1 1 d . . .
N6 N 0.2900(2) 0.9423(2) -0.1675(4) 0.0734(14) Uani 1 1 d . . .
N7 N 0.16536(17) 0.76300(16) -0.0022(3) 0.0549(9) Uani 1 1 d . . .
N8 N 0.24263(19) 0.76469(17) 0.1536(3) 0.0582(10) Uani 1 1 d . . .
C1 C 0.29947(19) 0.86049(19) -0.0316(4) 0.0552(10) Uani 1 1 d . . .
C2 C 0.3376(2) 1.0246(2) -0.0652(3) 0.0569(11) Uani 1 1 d . . .
C3 C 0.3162(3) 0.9241(3) -0.2394(5) 0.089(2) Uani 1 1 d . . .
H3A H 0.3518 0.9059 -0.2343 0.106 Uiso 1 1 calc R . .
C4 C 0.2923(4) 0.9314(5) -0.3219(6) 0.128(4) Uani 1 1 d . . .
H4A H 0.3115 0.9182 -0.3718 0.153 Uiso 1 1 calc R . .
C5 C 0.2397(5) 0.9586(5) -0.3292(9) 0.148(6) Uani 1 1 d . . .
H5A H 0.2232 0.9645 -0.3843 0.178 Uiso 1 1 calc R . .
C6 C 0.2111(5) 0.9773(4) -0.2532(10) 0.143(5) Uani 1 1 d . . .
H6A H 0.1757 0.9961 -0.2562 0.171 Uiso 1 1 calc R . .
C7 C 0.2371(3) 0.9668(3) -0.1755(7) 0.103(3) Uani 1 1 d . . .
C8 C 0.2055(3) 0.9795(3) -0.0946(11) 0.128(4) Uani 1 1 d . . .
C9 C 0.2236(5) 0.9671(3) 0.0674(9) 0.131(5) Uani 1 1 d . . .
C10 C 0.1660(5) 0.9731(3) 0.1015(12) 0.181(7) Uani 1 1 d . . .
H10A H 0.1359 0.9795 0.0620 0.218 Uiso 1 1 calc R . .
C11 C 0.1534(4) 0.9698(6) 0.1884(12) 0.247(14) Uani 1 1 d D . .
C12 C 0.2028(6) 0.9677(5) 0.2500(6) 0.220(11) Uani 1 1 d D . .
C13 C 0.2590(7) 0.9607(3) 0.2126(8) 0.172(7) Uani 1 1 d . . .
H13A H 0.2897 0.9563 0.2515 0.207 Uiso 1 1 calc R . .
C14 C 0.2714(5) 0.9599(3) 0.1255(7) 0.116(4) Uani 1 1 d . . .
C15 C 0.3738(4) 0.9450(3) 0.1204(4) 0.088(2) Uani 1 1 d . . .
C16 C 0.4184(3) 0.9336(2) 0.0546(3) 0.0681(14) Uani 1 1 d . . .
C17 C 0.4768(4) 0.9275(3) 0.0769(5) 0.095(2) Uani 1 1 d . . .
H17A H 0.4884 0.9297 0.1354 0.113 Uiso 1 1 calc R . .
C18 C 0.5159(3) 0.9184(4) 0.0128(6) 0.097(2) Uani 1 1 d . . .
H18A H 0.5547 0.9137 0.0271 0.116 Uiso 1 1 calc R . .
C19 C 0.4989(3) 0.9161(4) -0.0728(5) 0.0856(19) Uani 1 1 d . . .
H19A H 0.5260 0.9115 -0.1173 0.103 Uiso 1 1 calc R . .
C20 C 0.4413(2) 0.9207(3) -0.0931(4) 0.0653(13) Uani 1 1 d . . .
H20A H 0.4301 0.9173 -0.1517 0.078 Uiso 1 1 calc R . .
C21 C 0.3304(2) 0.6720(2) 0.1315(3) 0.0563(11) Uani 1 1 d . . .
C22 C 0.3681(3) 0.6255(3) 0.1345(5) 0.0703(14) Uani 1 1 d . . .
H22A H 0.3811 0.6095 0.0819 0.084 Uiso 1 1 calc R . .
C23 C 0.3868(3) 0.6025(3) 0.2126(6) 0.087(2) Uani 1 1 d . . .
H23A H 0.4117 0.5710 0.2117 0.105 Uiso 1 1 calc R . .
C24 C 0.3695(3) 0.6251(3) 0.2931(5) 0.089(2) Uani 1 1 d . . .
H24A H 0.3821 0.6090 0.3458 0.107 Uiso 1 1 calc R . .
C25 C 0.3323(3) 0.6728(3) 0.2923(4) 0.0820(18) Uani 1 1 d . . .
H25A H 0.3216 0.6899 0.3453 0.098 Uiso 1 1 calc R . .
C26 C 0.3111(2) 0.6953(2) 0.2125(4) 0.0622(12) Uani 1 1 d . . .
C27 C 0.2718(2) 0.7419(2) 0.2180(3) 0.0633(12) Uani 1 1 d . . .
H27A H 0.2663 0.7580 0.2735 0.076 Uiso 1 1 calc R . .
C28 C 0.2065(3) 0.8158(3) 0.1736(4) 0.0740(16) Uani 1 1 d . . .
H28A H 0.2250 0.8498 0.1492 0.089 Uiso 1 1 calc R . .
H28B H 0.2047 0.8207 0.2370 0.089 Uiso 1 1 calc R . .
C29 C 0.1464(3) 0.8123(3) 0.1385(4) 0.0745(15) Uani 1 1 d . . .
H29A H 0.1237 0.8434 0.1636 0.089 Uiso 1 1 calc R . .
H29B H 0.1293 0.7761 0.1572 0.089 Uiso 1 1 calc R . .
C30 C 0.1434(3) 0.8160(2) 0.0402(4) 0.0673(13) Uani 1 1 d . . .
H30A H 0.1037 0.8223 0.0224 0.081 Uiso 1 1 calc R . .
H30B H 0.1661 0.8488 0.0204 0.081 Uiso 1 1 calc R . .
C31 C 0.1325(2) 0.7371(2) -0.0588(3) 0.0583(11) Uani 1 1 d . . .
H31A H 0.0959 0.7527 -0.0667 0.070 Uiso 1 1 calc R . .
C32 C 0.1459(2) 0.6877(2) -0.1102(3) 0.0554(10) Uani 1 1 d . . .
C33 C 0.1012(2) 0.6594(3) -0.1559(4) 0.0648(13) Uani 1 1 d . . .
H33A H 0.0637 0.6734 -0.1515 0.078 Uiso 1 1 calc R . .
C34 C 0.1120(3) 0.6118(3) -0.2065(4) 0.0783(16) Uani 1 1 d . . .
H34A H 0.0820 0.5936 -0.2365 0.094 Uiso 1 1 calc R . .
C35 C 0.1680(3) 0.5908(3) -0.2127(4) 0.0778(17) Uani 1 1 d . . .
H35A H 0.1752 0.5576 -0.2454 0.093 Uiso 1 1 calc R . .
C36 C 0.2133(3) 0.6186(3) -0.1709(3) 0.0677(14) Uani 1 1 d . . .
H36A H 0.2507 0.6047 -0.1771 0.081 Uiso 1 1 calc R . .
C37 C 0.2027(2) 0.6678(2) -0.1190(3) 0.0534(10) Uani 1 1 d . . .
C51 C 0.2117(4) 0.5968(4) 0.0868(8) 0.119(3) Uani 1 1 d . . .
H51A H 0.1828 0.5737 0.1154 0.179 Uiso 1 1 calc R . .
H51B H 0.2477 0.5930 0.1175 0.179 Uiso 1 1 calc R . .
H51C H 0.2163 0.5840 0.0271 0.179 Uiso 1 1 calc R . .
Cl1 Cl 0.0734(3) 0.9707(4) 0.1906(8) 0.265(7) Uani 0.50 1 d PD . .
Cl1' Cl 0.2075(4) 0.9661(3) 0.3735(4) 0.184(4) Uani 0.50 1 d PD . .
O1W O 0.3670(11) 0.3573(6) 0.1090(9) 0.202(11) Uani 0.50 1 d P A -1

loop_
_atom_site_aniso_label
_atom_site_aniso_U_11
_atom_site_aniso_U_22
_atom_site_aniso_U_33
_atom_site_aniso_U_23
_atom_site_aniso_U_13
_atom_site_aniso_U_12
Fe1 0.0534(4) 0.0421(3) 0.0812(5) 0.0070(3) 0.0163(4) -0.0032(3)
Mn1 0.0487(3) 0.0422(3) 0.0546(3) -0.0009(3) 0.0075(3) -0.0024(2)
O1 0.231(8) 0.107(4) 0.046(2) 0.004(2) 0.015(3) 0.019(5)
O2 0.058(3) 0.082(3) 0.389(14) -0.033(6) -0.022(5) 0.018(2)
O3 0.0495(17) 0.068(2) 0.0585(19) 0.0005(16) -0.0007(15) 0.0050(15)
O4 0.0505(17) 0.0601(19) 0.0634(18) -0.0100(15) 0.0058(15) -0.0029(15)
O5 0.0480(17) 0.0472(17) 0.082(2) 0.0089(16) 0.0040(16) -0.0048(13)
N1 0.061(2) 0.049(2) 0.074(3) 0.006(2) 0.010(2) -0.0087(16)
N2 0.075(3) 0.048(2) 0.074(3) 0.0012(19) 0.009(2) -0.0029(19)
N3 0.061(2) 0.0495(19) 0.0489(19) 0.0042(17) 0.0021(18) -0.0061(15)
N4 0.126(5) 0.047(2) 0.083(3) -0.002(2) 0.055(4) -0.012(3)
N5 0.063(3) 0.041(2) 0.223(8) 0.013(4) 0.046(4) -0.0018(19)
N6 0.060(3) 0.054(2) 0.107(4) 0.027(3) -0.015(3) -0.016(2)
N7 0.055(2) 0.0428(18) 0.067(2) 0.0058(17) 0.0131(17) 0.0028(15)
N8 0.066(2) 0.049(2) 0.060(2) -0.0098(18) 0.0136(19) -0.0141(18)
C1 0.051(2) 0.045(2) 0.070(3) 0.004(2) 0.014(2) -0.0014(16)
C2 0.056(2) 0.048(2) 0.067(3) 0.007(2) 0.011(2) -0.0019(18)
C3 0.075(4) 0.113(5) 0.078(4) 0.023(4) -0.023(3) -0.043(4)
C4 0.125(7) 0.169(9) 0.088(5) 0.046(6) -0.041(5) -0.087(7)
C5 0.129(9) 0.132(9) 0.184(10) 0.091(9) -0.101(8) -0.084(7)
C6 0.102(7) 0.092(6) 0.235(13) 0.073(8) -0.082(9) -0.038(5)
C7 0.065(4) 0.060(3) 0.185(8) 0.039(5) -0.045(5) -0.021(3)
C8 0.055(4) 0.050(3) 0.281(14) 0.012(5) -0.006(6) -0.003(3)
C9 0.128(7) 0.040(3) 0.226(12) -0.024(5) 0.125(9) -0.014(4)
C10 0.139(8) 0.051(4) 0.354(19) -0.003(7) 0.138(11) 0.008(4)
C11 0.241(18) 0.083(6) 0.42(3) -0.069(12) 0.25(2) -0.028(10)
C12 0.32(2) 0.077(6) 0.259(17) -0.052(9) 0.249(18) -0.061(11)
C13 0.293(16) 0.060(4) 0.163(9) -0.023(5) 0.161(11) -0.036(7)
C14 0.149(8) 0.048(3) 0.151(8) -0.020(4) 0.097(7) -0.016(4)
C15 0.144(7) 0.060(3) 0.061(3) 0.009(3) 0.019(4) 0.005(4)
C16 0.101(4) 0.055(3) 0.048(3) 0.008(2) -0.009(3) -0.009(3)
C17 0.111(6) 0.092(5) 0.080(4) 0.018(4) -0.044(4) -0.015(4)
C18 0.065(4) 0.125(6) 0.101(5) 0.027(5) -0.017(4) -0.009(4)
C19 0.053(3) 0.116(5) 0.088(4) 0.014(4) 0.005(3) -0.004(3)
C20 0.056(3) 0.085(4) 0.055(3) 0.003(3) 0.003(2) -0.007(3)
C21 0.046(2) 0.056(3) 0.067(3) 0.003(2) -0.001(2) -0.0116(19)
C22 0.062(3) 0.066(3) 0.083(4) -0.002(3) -0.012(3) 0.000(2)
C23 0.077(4) 0.069(4) 0.116(6) 0.029(4) -0.020(4) -0.012(3)
C24 0.085(4) 0.096(5) 0.087(5) 0.032(4) -0.011(4) -0.017(4)
C25 0.081(4) 0.095(5) 0.070(3) 0.013(3) -0.004(3) -0.036(4)
C26 0.064(3) 0.062(3) 0.060(3) 0.008(2) 0.002(2) -0.021(2)
C27 0.066(3) 0.069(3) 0.055(3) 0.000(2) 0.009(2) -0.017(2)
C28 0.092(4) 0.056(3) 0.074(3) -0.011(3) 0.017(3) -0.002(3)
C29 0.085(4) 0.058(3) 0.080(3) -0.005(3) 0.028(3) 0.010(3)
C30 0.069(3) 0.049(2) 0.084(3) 0.002(3) 0.019(3) 0.011(2)
C31 0.054(2) 0.051(2) 0.070(3) 0.011(2) 0.009(2) 0.0027(19)
C32 0.054(2) 0.057(3) 0.056(2) 0.010(2) 0.002(2) -0.001(2)
C33 0.057(3) 0.070(3) 0.067(3) 0.008(3) -0.009(2) -0.003(2)
C34 0.086(4) 0.082(4) 0.067(3) 0.003(3) -0.022(3) -0.013(3)
C35 0.098(5) 0.077(4) 0.058(3) -0.015(3) -0.012(3) 0.000(3)
C36 0.076(4) 0.075(3) 0.053(3) -0.012(2) 0.000(2) 0.012(3)
C37 0.058(3) 0.056(2) 0.047(2) 0.0061(19) 0.0036(19) -0.002(2)
C51 0.086(5) 0.086(5) 0.185(10) 0.013(6) -0.006(6) -0.001(4)
Cl1 0.133(5) 0.225(7) 0.438(14) -0.221(9) 0.169(7) -0.085(5)
Cl1' 0.261(8) 0.168(5) 0.122(4) -0.051(4) 0.125(5) -0.078(5)
O1W 0.40(3) 0.114(10) 0.094(9) -0.006(7) -0.077(13) -0.095(15)

loop_
_atom_type_symbol
_atom_type_description
_atom_type_scat_dispersion_real
_atom_type_scat_dispersion_imag
_atom_type_scat_source
C C 0.0033 0.0016 'International Tables Vol C Tables 4.2.6.8 and 6.1.1.4'
H H 0.0000 0.0000 'International Tables Vol C Tables 4.2.6.8 and 6.1.1.4'
O O 0.0106 0.0060 'International Tables Vol C Tables 4.2.6.8 and 6.1.1.4'
N N 0.0061 0.0033 'International Tables Vol C Tables 4.2.6.8 and 6.1.1.4'
Mn Mn 0.3368 0.7283 'International Tables Vol C Tables 4.2.6.8 and 6.1.1.4'
Fe Fe 0.3463 0.8444 'International Tables Vol C Tables 4.2.6.8 and 6.1.1.4'
Cl Cl 0.1484 0.1585 'International Tables Vol C Tables 4.2.6.8 and 6.1.1.4'

loop_
_geom_angle_atom_site_label_1
_geom_angle_atom_site_label_2
_geom_angle_atom_site_label_3
_geom_angle
N5 Fe1 N4 83.9(4)
N5 Fe1 C2 91.6(2)
N4 Fe1 C2 94.4(2)
N5 Fe1 N3 164.9(3)
N4 Fe1 N3 81.5(2)
C2 Fe1 N3 85.91(19)
N5 Fe1 C1 92.50(19)
N4 Fe1 C1 90.8(2)
C2 Fe1 C1 173.6(2)
N3 Fe1 C1 91.37(17)
N5 Fe1 N6 82.5(3)
N4 Fe1 N6 166.4(3)
C2 Fe1 N6 86.0(2)
N3 Fe1 N6 112.1(2)
C1 Fe1 N6 89.7(2)
O3 Mn1 O4 87.49(15)
O3 Mn1 N7 173.40(16)
O4 Mn1 N7 88.87(16)
O3 Mn1 N8 89.97(17)
O4 Mn1 N8 175.59(17)
N7 Mn1 N8 93.30(18)
O3 Mn1 N1 96.08(16)
O4 Mn1 N1 94.49(16)
N7 Mn1 N1 89.69(16)
N8 Mn1 N1 89.37(16)
O3 Mn1 O5 89.08(14)
O4 Mn1 O5 90.26(14)
N7 Mn1 O5 85.44(14)
N8 Mn1 O5 86.08(14)
N1 Mn1 O5 173.13(14)
C21 O3 Mn1 127.2(3)
C37 O4 Mn1 124.4(3)
C51 O5 Mn1 127.0(5)
C51 O5 H5 97.1
Mn1 O5 H5 131.6
C1 N1 Mn1 166.6(4)
C20 N3 C16 117.3(5)
C20 N3 Fe1 131.2(4)
C16 N3 Fe1 111.3(4)
C15 N4 C14 126.3(8)
C15 N4 Fe1 119.6(4)
C14 N4 Fe1 114.1(7)
C8 N5 C9 128.8(8)
C8 N5 Fe1 117.3(7)
C9 N5 Fe1 113.8(7)
C3 N6 C7 118.4(7)
C3 N6 Fe1 130.9(4)
C7 N6 Fe1 110.7(6)
C31 N7 C30 118.2(4)
C31 N7 Mn1 121.2(3)
C30 N7 Mn1 120.6(4)
C27 N8 C28 117.6(5)
C27 N8 Mn1 122.0(3)
C28 N8 Mn1 120.4(4)
N1 C1 Fe1 173.0(4)
N2 C2 Fe1 177.1(5)
N6 C3 C4 121.9(9)
N6 C3 H3A 119.0
C4 C3 H3A 119.0
C5 C4 C3 118.9(11)
C5 C4 H4A 120.5
C3 C4 H4A 120.5
C4 C5 C6 119.7(9)
C4 C5 H5A 120.2
C6 C5 H5A 120.2
C7 C6 C5 117.0(11)
C7 C6 H6A 121.5
C5 C6 H6A 121.5
C6 C7 N6 124.0(12)
C6 C7 C8 118.5(10)
N6 C7 C8 117.4(8)
O2 C8 N5 127.0(14)
O2 C8 C7 122.8(13)
N5 C8 C7 110.2(6)
N5 C9 C10 125.5(15)
N5 C9 C14 113.8(7)
C10 C9 C14 120.7(13)
C11 C10 C9 122.9(15)
C11 C10 H10A 118.5
C9 C10 H10A 118.5
C10 C11 C12 116.9(10)
C10 C11 Cl1 103.4(11)
C12 C11 Cl1 139.7(14)
C13 C12 C11 117.2(10)
C13 C12 Cl1' 110.0(11)
C11 C12 Cl1' 132.6(12)
C14 C13 C12 125.7(16)
C14 C13 H13A 117.2
C12 C13 H13A 117.2
C13 C14 N4 130.2(14)
C13 C14 C9 116.0(11)
N4 C14 C9 113.8(8)
O1 C15 N4 125.2(8)
O1 C15 C16 124.0(9)
N4 C15 C16 110.8(6)
N3 C16 C17 120.9(6)
N3 C16 C15 116.7(6)
C17 C16 C15 122.4(6)
C18 C17 C16 119.5(6)
C18 C17 H17A 120.3
C16 C17 H17A 120.3
C17 C18 C19 120.0(6)
C17 C18 H18A 120.0
C19 C18 H18A 120.0
C18 C19 C20 119.7(7)
C18 C19 H19A 120.2
C20 C19 H19A 120.2
N3 C20 C19 122.5(5)
N3 C20 H20A 118.7
C19 C20 H20A 118.7
O3 C21 C22 119.9(5)
O3 C21 C26 122.3(5)
C22 C21 C26 117.8(5)
C23 C22 C21 121.9(7)
C23 C22 H22A 119.1
C21 C22 H22A 119.1
C22 C23 C24 121.6(7)
C22 C23 H23A 119.2
C24 C23 H23A 119.2
C23 C24 C25 117.9(7)
C23 C24 H24A 121.0
C25 C24 H24A 121.0
C24 C25 C26 120.9(7)
C24 C25 H25A 119.6
C26 C25 H25A 119.6
C25 C26 C21 119.8(6)
C25 C26 C27 117.1(6)
C21 C26 C27 123.1(5)
N8 C27 C26 126.8(5)
N8 C27 H27A 116.6
C26 C27 H27A 116.6
N8 C28 C29 114.1(5)
N8 C28 H28A 108.7
C29 C28 H28A 108.7
N8 C28 H28B 108.7
C29 C28 H28B 108.7
H28A C28 H28B 107.6
C28 C29 C30 113.3(5)
C28 C29 H29A 108.9
C30 C29 H29A 108.9
C28 C29 H29B 108.9
C30 C29 H29B 108.9
H29A C29 H29B 107.7
N7 C30 C29 111.7(4)
N7 C30 H30A 109.3
C29 C30 H30A 109.3
N7 C30 H30B 109.3
C29 C30 H30B 109.3
H30A C30 H30B 107.9
N7 C31 C32 127.5(5)
N7 C31 H31A 116.2
C32 C31 H31A 116.2
C37 C32 C33 119.4(5)
C37 C32 C31 121.6(5)
C33 C32 C31 119.0(5)
C34 C33 C32 121.2(6)
C34 C33 H33A 119.4
C32 C33 H33A 119.4
C33 C34 C35 119.4(6)
C33 C34 H34A 120.3
C35 C34 H34A 120.3
C36 C35 C34 120.9(6)
C36 C35 H35A 119.5
C34 C35 H35A 119.5
C35 C36 C37 120.1(6)
C35 C36 H36A 119.9
C37 C36 H36A 119.9
O4 C37 C32 122.3(4)
O4 C37 C36 118.7(5)
C32 C37 C36 118.9(5)
O5 C51 H51A 109.5
O5 C51 H51B 109.5
H51A C51 H51B 109.5
O5 C51 H51C 109.5
H51A C51 H51C 109.5
H51B C51 H51C 109.5

loop_
_geom_bond_atom_site_label_1
_geom_bond_atom_site_label_2
_geom_bond_distance
Fe1 N5 1.892(5)
Fe1 N4 1.915(6)
Fe1 C2 1.954(5)
Fe1 N3 1.982(4)
Fe1 C1 1.987(4)
Fe1 N6 1.996(6)
Mn1 O3 1.885(3)
Mn1 O4 1.891(3)
Mn1 N7 2.035(4)
Mn1 N8 2.043(4)
Mn1 N1 2.268(4)
Mn1 O5 2.317(3)
O1 C15 1.229(9)
O2 C8 1.208(9)
O3 C21 1.306(6)
O4 C37 1.324(6)
O5 C51 1.366(9)
O5 H5 0.8555
N1 C1 1.133(6)
N2 C2 1.160(6)
N3 C20 1.347(7)
N3 C16 1.374(7)
N4 C15 1.312(11)
N4 C14 1.377(10)
N5 C8 1.384(15)
N5 C9 1.401(14)
N6 C3 1.317(10)
N6 C7 1.357(9)
N7 C31 1.296(7)
N7 C30 1.477(6)
N8 C27 1.301(7)
N8 C28 1.482(7)
C3 C4 1.380(10)
C3 H3A 0.9300
C4 C5 1.376(16)
C4 H4A 0.9300
C5 C6 1.399(18)
C5 H5A 0.9300
C6 C7 1.345(14)
C6 H6A 0.9300
C7 C8 1.460(16)
C9 C10 1.439(12)
C9 C14 1.424(16)
C10 C11 1.35(2)
C10 H10A 0.9300
C11 C12 1.478(10)
C11 Cl1 1.854(9)
C12 C13 1.428(18)
C12 Cl1' 1.878(9)
C13 C14 1.353(13)
C13 H13A 0.9300
C15 C16 1.460(10)
C16 C17 1.402(10)
C17 C18 1.347(11)
C17 H17A 0.9300
C18 C19 1.359(10)
C18 H18A 0.9300
C19 C20 1.371(9)
C19 H19A 0.9300
C20 H20A 0.9300
C21 C22 1.388(8)
C21 C26 1.414(8)
C22 C23 1.370(9)
C22 H22A 0.9300
C23 C24 1.388(12)
C23 H23A 0.9300
C24 C25 1.401(11)
C24 H24A 0.9300
C25 C26 1.408(9)
C25 H25A 0.9300
C26 C27 1.415(8)
C27 H27A 0.9300
C28 C29 1.492(10)
C28 H28A 0.9700
C28 H28B 0.9700
C29 C30 1.496(9)
C29 H29A 0.9700
C29 H29B 0.9700
C30 H30A 0.9700
C30 H30B 0.9700
C31 C32 1.419(7)
C31 H31A 0.9300
C32 C37 1.401(7)
C32 C33 1.408(7)
C33 C34 1.367(9)
C33 H33A 0.9300
C34 C35 1.390(10)
C34 H34A 0.9300
C35 C36 1.384(9)
C35 H35A 0.9300
C36 C37 1.407(7)
C36 H36A 0.9300
C51 H51A 0.9600
C51 H51B 0.9600
C51 H51C 0.9600

loop_
_geom_hbond_atom_site_label_D
_geom_hbond_atom_site_label_H
_geom_hbond_atom_site_label_A
_geom_hbond_distance_DH
_geom_hbond_distance_HA
_geom_hbond_distance_DA
_geom_hbond_angle_DHA
_geom_hbond_site_symmetry_A
O5 H5 N2 0.856 2.007 2.826(4) 160.10 2_465
